data_7108729
loop_
_publ_author_name
'Cally J. E. Haynes'
'Stuart N. Berry'
'Joachim Garric'
'Julie Herniman'
'Jennifer R. Hiscock'
'Isabelle L. Kirby'
'Mark E. Light'
'Gregory Perkes'
'Philip A. Gale'

_publ_section_title
;
 Small neutral molecular carriers for selective carboxylate transport
;
_journal_name_full Chem.Commun.
_journal_page_first 246
_journal_paper_doi 10.1039/c2cc37468d
_journal_volume 49
_journal_year 2013
_chemical_formula_moiety 'C15 H21 N3 S, C16 H36 N, C3 H5 O3'
_chemical_formula_sum 'C34 H62 N4 O3 S'
_chemical_formula_weight 606.94
_chemical_name_systematic
;
?
;
_space_group_IT_number 2
_symmetry_cell_setting triclinic
_symmetry_space_group_name_Hall '-P 1'
_symmetry_space_group_name_H-M 'P -1'
_atom_sites_solution_hydrogens geom
_atom_sites_solution_primary direct
_atom_sites_solution_secondary difmap
_audit_creation_method SHELXL-97
_cell_angle_alpha 105.39(7)
_cell_angle_beta 100.24(5)
_cell_angle_gamma 108.83(5)
_cell_formula_units_Z 2
_cell_length_a 8.813(5)
_cell_length_b 13.538(6)
_cell_length_c 17.461(10)
_cell_measurement_reflns_used 4591
_cell_measurement_temperature 100(2)
_cell_measurement_theta_max 31.2
_cell_measurement_theta_min 3.0
_cell_volume 1820(2)
_computing_cell_refinement 'CrystalClear-SM Expert 2.0 r11 (Rigaku, 2011)'
_computing_data_collection 'CrystalClear-SM Expert 2.0 r11 (Rigaku, 2011)'
_computing_data_reduction 'CrystalClear-SM Expert 2.0 r11 (Rigaku, 2011)'
_computing_publication_material 'WINGX (Farrugia, 1998)'
_computing_structure_refinement 'SHELXL-97 (Sheldrick, 2008)'
_computing_structure_solution 'SHELXS-97 (Sheldrick, 1997)'
_diffrn_ambient_temperature 100(2)
_diffrn_detector 'CCD plate'
_diffrn_detector_area_resol_mean 28.5714
_diffrn_measured_fraction_theta_full 0.991
_diffrn_measured_fraction_theta_max 0.991
_diffrn_measurement_device 'four-circle \k diffractometer'
_diffrn_measurement_device_type 'Rigaku Saturn724+ (2x2 bin mode)'
_diffrn_measurement_method 'profile data from \w-scans'
_diffrn_measurement_specimen_support 'MiTeGen MicroMesh'
_diffrn_radiation_collimation 'Confocal mirrors, VHF Varimax '
_diffrn_radiation_monochromator confocal
_diffrn_radiation_source 'Rotating Anode'
_diffrn_radiation_type MoK\a
_diffrn_radiation_wavelength 0.71073
_diffrn_reflns_av_R_equivalents 0.0660
_diffrn_reflns_av_sigmaI/netI 0.1160
_diffrn_reflns_limit_h_max 8
_diffrn_reflns_limit_h_min -10
_diffrn_reflns_limit_k_max 16
_diffrn_reflns_limit_k_min -16
_diffrn_reflns_limit_l_max 20
_diffrn_reflns_limit_l_min -20
_diffrn_reflns_number 12881
_diffrn_reflns_theta_full 25.02
_diffrn_reflns_theta_max 25.02
_diffrn_reflns_theta_min 3.03
_diffrn_source_current 55.0
_diffrn_source_power 2.475
_diffrn_source_voltage 45.0
_exptl_absorpt_coefficient_mu 0.125
_exptl_absorpt_correction_T_max 0.9988
_exptl_absorpt_correction_T_min 0.9876
_exptl_absorpt_correction_type multi-scan
_exptl_absorpt_process_details
;
Jacobson, R. (1998). REQAB. Private communication to the
Rigaku Corporation, Tokyo, Japan.
;
_exptl_crystal_colour colourless
_exptl_crystal_density_diffrn 1.107
_exptl_crystal_density_method 'not measured'
_exptl_crystal_description chip
_exptl_crystal_F_000 668
_exptl_crystal_size_max 0.10
_exptl_crystal_size_mid 0.04
_exptl_crystal_size_min 0.01
_refine_diff_density_max 0.914
_refine_diff_density_min -0.906
_refine_diff_density_rms 0.086
_refine_ls_extinction_coef 0.018(4)
_refine_ls_extinction_expression Fc^*^=kFc[1+0.001xFc^2^\l^3^/sin(2\q)]^-1/4^
_refine_ls_extinction_method SHELXL
_refine_ls_goodness_of_fit_ref 1.085
_refine_ls_hydrogen_treatment constr
_refine_ls_matrix_type full
_refine_ls_number_parameters 371
_refine_ls_number_reflns 6369
_refine_ls_number_restraints 34
_refine_ls_restrained_S_all 1.107
_refine_ls_R_factor_all 0.1635
_refine_ls_R_factor_gt 0.1237
_refine_ls_shift/su_max 0.000
_refine_ls_shift/su_mean 0.000
_refine_ls_structure_factor_coef Fsqd
_refine_ls_weighting_details 'calc w=1/[\s^2^(Fo^2^)+(0.1056P)^2^+7.3269P] where P=(Fo^2^+2Fc^2^)/3'
_refine_ls_weighting_scheme calc
_refine_ls_wR_factor_gt 0.3045
_refine_ls_wR_factor_ref 0.3303
_reflns_number_gt 4237
_reflns_number_total 6369
_reflns_threshold_expression >2\s(I)
_cod_data_source_file c2cc37468d.txt
_cod_data_source_block shelxa
_cod_original_sg_symbol_H-M P-1
_cod_database_code 7108729

loop_
_symmetry_equiv_pos_as_xyz
'x, y, z'
'-x, -y, -z'

loop_
_atom_site_label
_atom_site_type_symbol
_atom_site_fract_x
_atom_site_fract_y
_atom_site_fract_z
_atom_site_U_iso_or_equiv
_atom_site_adp_type
_atom_site_occupancy
_atom_site_symmetry_multiplicity
_atom_site_calc_flag
_atom_site_refinement_flags
_atom_site_disorder_assembly
_atom_site_disorder_group
S1 S 0.2326(2) 0.01517(13) 0.11170(10) 0.0371(5) Uani 1 1 d . . .
N2 N 0.2350(6) 0.2146(4) 0.2004(3) 0.0303(11) Uani 1 1 d . . .
H2 H 0.2377 0.2557 0.2495 0.036 Uiso 1 1 calc R . .
N3 N 0.1446(6) 0.0739(4) 0.2496(3) 0.0329(12) Uani 1 1 d . . .
H3 H 0.1268 0.1235 0.2870 0.039 Uiso 1 1 calc R . .
N1 N 0.4494(6) 0.4558(4) 0.2555(3) 0.0336(12) Uani 1 1 d . . .
H1 H 0.4477 0.4375 0.3002 0.040 Uiso 1 1 calc R . .
C8 C 0.3659(8) 0.3844(5) 0.1740(4) 0.0355(14) Uani 1 1 d . . .
C3 C 0.4076(8) 0.4481(5) 0.1218(4) 0.0376(15) Uani 1 1 d . . .
C4 C 0.3356(9) 0.3929(6) 0.0346(4) 0.0402(16) Uani 1 1 d . . .
H4 H 0.3588 0.4325 -0.0023 0.048 Uiso 1 1 calc R . .
C5 C 0.2336(8) 0.2835(6) 0.0044(4) 0.0409(16) Uani 1 1 d . . .
H5 H 0.1854 0.2474 -0.0539 0.049 Uiso 1 1 calc R . .
C6 C 0.1971(8) 0.2217(5) 0.0574(4) 0.0371(15) Uani 1 1 d . . .
H6 H 0.1242 0.1453 0.0342 0.045 Uiso 1 1 calc R . .
C7 C 0.2660(7) 0.2708(5) 0.1422(4) 0.0321(14) Uani 1 1 d . . .
C9 C 0.2018(7) 0.1049(5) 0.1890(4) 0.0318(14) Uani 1 1 d . . .
C10 C 0.1103(9) -0.0351(5) 0.2580(4) 0.0377(15) Uani 1 1 d . . .
H10A H 0.2040 -0.0582 0.2505 0.045 Uiso 1 1 calc R . .
H10B H 0.0070 -0.0909 0.2146 0.045 Uiso 1 1 calc R . .
C11 C 0.0890(8) -0.0296(5) 0.3435(4) 0.0386(15) Uani 1 1 d . . .
H11A H 0.0046 0.0022 0.3532 0.046 Uiso 1 1 calc R . .
H11B H 0.0470 -0.1058 0.3454 0.046 Uiso 1 1 calc R . .
C2 C 0.5164(9) 0.5599(6) 0.1750(4) 0.0451(17) Uani 1 1 d . . .
H2A H 0.5650 0.6210 0.1581 0.054 Uiso 1 1 calc R . .
C1 C 0.5360(8) 0.5609(5) 0.2541(4) 0.0407(16) Uani 1 1 d . . .
H1A H 0.6003 0.6249 0.3021 0.049 Uiso 1 1 calc R . .
C12 C 0.2522(9) 0.0407(6) 0.4117(4) 0.0427(16) Uani 1 1 d . . .
H12A H 0.2884 0.1184 0.4127 0.051 Uiso 1 1 calc R . .
H12B H 0.3392 0.0131 0.3988 0.051 Uiso 1 1 calc R . .
C13 C 0.2390(9) 0.0394(6) 0.4994(4) 0.0479(18) Uani 1 1 d . . .
H13A H 0.1492 0.0643 0.5117 0.057 Uiso 1 1 calc R . .
H13B H 0.2075 -0.0378 0.4992 0.057 Uiso 1 1 calc R . .
C14 C 0.4026(9) 0.1142(6) 0.5673(4) 0.0448(17) Uani 1 1 d . . .
H14A H 0.4922 0.0895 0.5544 0.054 Uiso 1 1 calc R . .
H14B H 0.4334 0.1913 0.5673 0.054 Uiso 1 1 calc R . .
C15 C 0.3941(11) 0.1140(7) 0.6534(4) 0.059(2) Uani 1 1 d . . .
H15A H 0.5026 0.1638 0.6940 0.088 Uiso 1 1 calc R . .
H15B H 0.3671 0.0384 0.6545 0.088 Uiso 1 1 calc R . .
H15C H 0.3073 0.1398 0.6672 0.088 Uiso 1 1 calc R . .
N4 N 0.7946(6) 0.2846(4) 0.1722(3) 0.0285(11) Uani 1 1 d . . .
C24 C 0.9645(7) 0.3810(5) 0.2205(4) 0.0323(14) Uani 1 1 d . . .
H24A H 1.0131 0.3674 0.2704 0.039 Uiso 1 1 calc R . .
H24B H 1.0412 0.3813 0.1854 0.039 Uiso 1 1 calc R . .
C25 C 0.9564(8) 0.4959(5) 0.2477(4) 0.0350(14) Uani 1 1 d . . .
H25A H 0.8693 0.4942 0.2768 0.042 Uiso 1 1 calc R . .
H25B H 0.9259 0.5162 0.1984 0.042 Uiso 1 1 calc R . .
C26 C 1.1275(8) 0.5830(5) 0.3060(4) 0.0399(15) Uani 1 1 d . . .
H26A H 1.1548 0.5641 0.3564 0.048 Uiso 1 1 calc R . .
H26B H 1.2150 0.5811 0.2778 0.048 Uiso 1 1 calc R . .
C27 C 1.1274(10) 0.7003(5) 0.3313(5) 0.0497(18) Uani 1 1 d . . .
H27A H 1.2374 0.7536 0.3687 0.075 Uiso 1 1 calc R . .
H27B H 1.0414 0.7025 0.3596 0.075 Uiso 1 1 calc R . .
H27C H 1.1034 0.7200 0.2816 0.075 Uiso 1 1 calc R . .
C16 C 0.6736(7) 0.2757(5) 0.2261(4) 0.0305(13) Uani 1 1 d . . .
H16A H 0.6384 0.3391 0.2328 0.037 Uiso 1 1 calc R . .
H16B H 0.5722 0.2066 0.1962 0.037 Uiso 1 1 calc R . .
C17 C 0.7453(8) 0.2746(5) 0.3121(4) 0.0358(14) Uani 1 1 d . . .
H17A H 0.8018 0.2217 0.3071 0.043 Uiso 1 1 calc R . .
H17B H 0.8297 0.3496 0.3472 0.043 Uiso 1 1 calc R . .
C18 C 0.6081(9) 0.2409(7) 0.3527(4) 0.052(2) Uani 1 1 d . . .
H18A H 0.5227 0.1665 0.3170 0.063 Uiso 1 1 calc R . .
H18B H 0.5529 0.2945 0.3585 0.063 Uiso 1 1 calc R . .
C19 C 0.6811(11) 0.2379(8) 0.4399(5) 0.069(3) Uani 1 1 d . . .
H19A H 0.5905 0.2160 0.4651 0.103 Uiso 1 1 calc R . .
H19B H 0.7644 0.3119 0.4754 0.103 Uiso 1 1 calc R . .
H19C H 0.7342 0.1840 0.4340 0.103 Uiso 1 1 calc R . .
C28 C 0.7131(7) 0.3019(5) 0.0957(4) 0.0299(13) Uani 1 1 d . . .
H28A H 0.6940 0.3716 0.1134 0.036 Uiso 1 1 calc R . .
H28B H 0.6023 0.2399 0.0677 0.036 Uiso 1 1 calc R . .
C29 C 0.8140(8) 0.3085(5) 0.0325(4) 0.0359(15) Uani 1 1 d . . .
H29A H 0.9261 0.3692 0.0600 0.043 Uiso 1 1 calc R . .
H29B H 0.8295 0.2378 0.0123 0.043 Uiso 1 1 calc R . .
C30 C 0.7249(9) 0.3296(6) -0.0406(4) 0.0404(16) Uani 1 1 d . . .
H30A H 0.6113 0.2702 -0.0665 0.048 Uiso 1 1 calc R . .
H30B H 0.7127 0.4014 -0.0203 0.048 Uiso 1 1 calc R . .
C31 C 0.8191(11) 0.3326(7) -0.1053(5) 0.057(2) Uani 1 1 d . . .
H31A H 0.7570 0.3454 -0.1515 0.086 Uiso 1 1 calc R . .
H31B H 0.8307 0.2614 -0.1258 0.086 Uiso 1 1 calc R . .
H31C H 0.9304 0.3928 -0.0803 0.086 Uiso 1 1 calc R . .
C20 C 0.8303(8) 0.1791(5) 0.1486(4) 0.0318(14) Uani 1 1 d . . .
H20A H 0.9228 0.1924 0.1228 0.038 Uiso 1 1 calc R . .
H20B H 0.8696 0.1653 0.2000 0.038 Uiso 1 1 calc R . .
C21 C 0.6824(8) 0.0742(5) 0.0893(4) 0.0332(14) Uani 1 1 d . . .
H21A H 0.5783 0.0738 0.1034 0.040 Uiso 1 1 calc R . .
H21B H 0.6695 0.0740 0.0317 0.040 Uiso 1 1 calc R . .
C22 C 0.7096(8) -0.0297(5) 0.0950(4) 0.0344(14) Uani 1 1 d . . .
H22A H 0.8253 -0.0202 0.0940 0.041 Uiso 1 1 calc R . .
H22B H 0.6320 -0.0943 0.0456 0.041 Uiso 1 1 calc R . .
C23 C 0.6818(9) -0.0545(6) 0.1734(4) 0.0441(17) Uani 1 1 d . . .
H23A H 0.7029 -0.1211 0.1739 0.066 Uiso 1 1 calc R . .
H23B H 0.5661 -0.0670 0.1738 0.066 Uiso 1 1 calc R . .
H23C H 0.7588 0.0089 0.2226 0.066 Uiso 1 1 calc R . .
C32A C 0.8678(14) 0.7209(10) 0.4827(8) 0.0576(10) Uani 0.535(5) 1 d PD A 1
H32A H 0.8445 0.7037 0.4226 0.086 Uiso 0.535(5) 1 calc PR A 1
H32B H 0.9715 0.7121 0.5042 0.086 Uiso 0.535(5) 1 calc PR A 1
H32C H 0.8805 0.7977 0.5094 0.086 Uiso 0.535(5) 1 calc PR A 1
O2A O 0.6015(11) 0.5814(8) 0.5963(6) 0.0576(10) Uani 0.535(5) 1 d PD A 1
O3A O 0.8422(12) 0.7155(9) 0.6499(5) 0.0576(10) Uani 0.535(5) 1 d PD A 1
O1A O 0.5703(10) 0.5928(8) 0.4417(5) 0.0576(10) Uani 0.535(5) 1 d PD A 1
H1A1 H 0.5171 0.6343 0.4496 0.086 Uiso 0.535(5) 1 calc PR A 1
C33A C 0.7270(12) 0.6437(12) 0.5006(6) 0.0576(10) Uani 0.535(5) 1 d PD A 1
H33A H 0.7596 0.5783 0.4866 0.069 Uiso 0.535(5) 1 calc PR A 1
C34A C 0.7245(14) 0.6489(11) 0.5878(6) 0.0576(10) Uani 0.535(5) 1 d PD A 1
C32B C 0.8286(16) 0.7249(10) 0.4616(8) 0.0576(10) Uani 0.465(5) 1 d PD A 2
H32D H 0.7956 0.6876 0.4014 0.086 Uiso 0.465(5) 1 calc PR A 2
H32E H 0.9509 0.7615 0.4827 0.086 Uiso 0.465(5) 1 calc PR A 2
H32F H 0.7797 0.7807 0.4745 0.086 Uiso 0.465(5) 1 calc PR A 2
O2B O 0.7301(14) 0.6432(10) 0.6320(6) 0.0576(10) Uani 0.465(5) 1 d PD A 2
O3B O 0.9297(13) 0.7833(9) 0.6313(6) 0.0576(10) Uani 0.465(5) 1 d PD A 2
O1B O 0.8132(14) 0.5501(8) 0.4751(6) 0.0576(10) Uani 0.465(5) 1 d PD A 2
H1B H 0.7504 0.4954 0.4840 0.086 Uiso 0.465(5) 1 calc PR A 2
C33B C 0.7669(19) 0.6412(10) 0.5017(7) 0.0576(10) Uani 0.465(5) 1 d PD A 2
H33B H 0.6419 0.6108 0.4814 0.069 Uiso 0.465(5) 1 calc PR A 2
C34B C 0.8132(18) 0.6932(10) 0.5959(6) 0.0576(10) Uani 0.465(5) 1 d PD A 2

loop_
_atom_site_aniso_label
_atom_site_aniso_U_11
_atom_site_aniso_U_22
_atom_site_aniso_U_33
_atom_site_aniso_U_23
_atom_site_aniso_U_13
_atom_site_aniso_U_12
S1 0.0396(9) 0.0367(9) 0.0325(9) 0.0027(7) 0.0137(7) 0.0176(7)
N2 0.038(3) 0.027(3) 0.027(3) 0.005(2) 0.015(2) 0.014(2)
N3 0.038(3) 0.033(3) 0.030(3) 0.009(2) 0.015(2) 0.016(2)
N1 0.039(3) 0.033(3) 0.029(3) 0.007(2) 0.012(2) 0.016(2)
C8 0.037(3) 0.043(4) 0.030(3) 0.007(3) 0.013(3) 0.023(3)
C3 0.042(4) 0.043(4) 0.037(4) 0.010(3) 0.019(3) 0.026(3)
C4 0.049(4) 0.052(4) 0.032(4) 0.016(3) 0.020(3) 0.030(3)
C5 0.042(4) 0.047(4) 0.033(4) 0.006(3) 0.010(3) 0.023(3)
C6 0.041(4) 0.040(3) 0.029(3) 0.003(3) 0.013(3) 0.019(3)
C7 0.026(3) 0.034(3) 0.036(3) 0.006(3) 0.010(3) 0.014(3)
C9 0.030(3) 0.034(3) 0.029(3) 0.005(3) 0.013(3) 0.013(3)
C10 0.044(4) 0.035(3) 0.037(4) 0.012(3) 0.013(3) 0.017(3)
C11 0.045(4) 0.038(4) 0.035(4) 0.020(3) 0.012(3) 0.014(3)
C2 0.053(4) 0.037(4) 0.050(4) 0.014(3) 0.024(4) 0.019(3)
C1 0.043(4) 0.036(3) 0.043(4) 0.009(3) 0.016(3) 0.017(3)
C12 0.042(4) 0.051(4) 0.041(4) 0.021(3) 0.017(3) 0.019(3)
C13 0.055(4) 0.047(4) 0.041(4) 0.019(3) 0.017(4) 0.014(4)
C14 0.044(4) 0.051(4) 0.038(4) 0.018(3) 0.015(3) 0.013(3)
C15 0.062(5) 0.069(5) 0.034(4) 0.017(4) 0.010(4) 0.015(4)
N4 0.034(3) 0.029(3) 0.025(3) 0.004(2) 0.014(2) 0.016(2)
C24 0.030(3) 0.034(3) 0.030(3) 0.004(3) 0.007(3) 0.015(3)
C25 0.040(4) 0.033(3) 0.034(3) 0.010(3) 0.011(3) 0.018(3)
C26 0.038(4) 0.040(4) 0.035(4) 0.009(3) 0.006(3) 0.012(3)
C27 0.058(5) 0.036(4) 0.044(4) 0.004(3) 0.015(4) 0.013(3)
C16 0.027(3) 0.036(3) 0.028(3) 0.005(3) 0.012(3) 0.015(3)
C17 0.033(3) 0.042(4) 0.029(3) 0.008(3) 0.010(3) 0.013(3)
C18 0.039(4) 0.074(5) 0.034(4) 0.017(4) 0.014(3) 0.008(4)
C19 0.058(5) 0.091(7) 0.038(4) 0.025(4) 0.011(4) 0.005(5)
C28 0.032(3) 0.034(3) 0.026(3) 0.008(3) 0.008(3) 0.017(3)
C29 0.045(4) 0.039(3) 0.027(3) 0.009(3) 0.017(3) 0.020(3)
C30 0.046(4) 0.044(4) 0.034(4) 0.015(3) 0.015(3) 0.019(3)
C31 0.072(5) 0.082(6) 0.037(4) 0.033(4) 0.024(4) 0.041(5)
C20 0.035(3) 0.034(3) 0.029(3) 0.005(3) 0.013(3) 0.020(3)
C21 0.035(3) 0.037(3) 0.026(3) 0.004(3) 0.007(3) 0.019(3)
C22 0.031(3) 0.036(3) 0.033(3) 0.004(3) 0.011(3) 0.014(3)
C23 0.054(4) 0.042(4) 0.039(4) 0.014(3) 0.018(3) 0.020(3)
C32A 0.055(2) 0.076(3) 0.040(2) 0.0120(19) 0.0109(18) 0.0317(19)
O2A 0.055(2) 0.076(3) 0.040(2) 0.0120(19) 0.0109(18) 0.0317(19)
O3A 0.055(2) 0.076(3) 0.040(2) 0.0120(19) 0.0109(18) 0.0317(19)
O1A 0.055(2) 0.076(3) 0.040(2) 0.0120(19) 0.0109(18) 0.0317(19)
C33A 0.055(2) 0.076(3) 0.040(2) 0.0120(19) 0.0109(18) 0.0317(19)
C34A 0.055(2) 0.076(3) 0.040(2) 0.0120(19) 0.0109(18) 0.0317(19)
C32B 0.055(2) 0.076(3) 0.040(2) 0.0120(19) 0.0109(18) 0.0317(19)
O2B 0.055(2) 0.076(3) 0.040(2) 0.0120(19) 0.0109(18) 0.0317(19)
O3B 0.055(2) 0.076(3) 0.040(2) 0.0120(19) 0.0109(18) 0.0317(19)
O1B 0.055(2) 0.076(3) 0.040(2) 0.0120(19) 0.0109(18) 0.0317(19)
C33B 0.055(2) 0.076(3) 0.040(2) 0.0120(19) 0.0109(18) 0.0317(19)
C34B 0.055(2) 0.076(3) 0.040(2) 0.0120(19) 0.0109(18) 0.0317(19)

loop_
_atom_type_symbol
_atom_type_description
_atom_type_scat_dispersion_real
_atom_type_scat_dispersion_imag
_atom_type_scat_source
C C 0.0033 0.0016 'International Tables Vol C Tables 4.2.6.8 and 6.1.1.4'
H H 0.0000 0.0000 'International Tables Vol C Tables 4.2.6.8 and 6.1.1.4'
N N 0.0061 0.0033 'International Tables Vol C Tables 4.2.6.8 and 6.1.1.4'
O O 0.0106 0.0060 'International Tables Vol C Tables 4.2.6.8 and 6.1.1.4'
S S 0.1246 0.1234 'International Tables Vol C Tables 4.2.6.8 and 6.1.1.4'

loop_
_geom_angle_atom_site_label_1
_geom_angle_atom_site_label_2
_geom_angle_atom_site_label_3
_geom_angle
C9 N2 C7 127.9(5)
C9 N2 H2 116.0
C7 N2 H2 116.0
C9 N3 C10 125.4(5)
C9 N3 H3 117.3
C10 N3 H3 117.3
C1 N1 C8 108.3(5)
C1 N1 H1 125.9
C8 N1 H1 125.9
N1 C8 C7 130.6(6)
N1 C8 C3 106.9(6)
C7 C8 C3 122.4(6)
C4 C3 C8 117.5(6)
C4 C3 C2 135.2(6)
C8 C3 C2 107.3(6)
C5 C4 C3 119.6(6)
C5 C4 H4 120.2
C3 C4 H4 120.2
C4 C5 C6 121.7(6)
C4 C5 H5 119.1
C6 C5 H5 119.1
C7 C6 C5 120.9(6)
C7 C6 H6 119.5
C5 C6 H6 119.5
C6 C7 C8 117.7(6)
C6 C7 N2 124.6(6)
C8 C7 N2 117.7(5)
N3 C9 N2 112.5(5)
N3 C9 S1 121.6(5)
N2 C9 S1 125.9(5)
N3 C10 C11 109.7(5)
N3 C10 H10A 109.7
C11 C10 H10A 109.7
N3 C10 H10B 109.7
C11 C10 H10B 109.7
H10A C10 H10B 108.2
C12 C11 C10 111.8(5)
C12 C11 H11A 109.2
C10 C11 H11A 109.2
C12 C11 H11B 109.2
C10 C11 H11B 109.2
H11A C11 H11B 107.9
C1 C2 C3 106.7(6)
C1 C2 H2A 126.7
C3 C2 H2A 126.7
C2 C1 N1 110.9(6)
C2 C1 H1A 124.6
N1 C1 H1A 124.6
C11 C12 C13 113.3(5)
C11 C12 H12A 108.9
C13 C12 H12A 108.9
C11 C12 H12B 108.9
C13 C12 H12B 108.9
H12A C12 H12B 107.7
C14 C13 C12 112.3(6)
C14 C13 H13A 109.1
C12 C13 H13A 109.1
C14 C13 H13B 109.1
C12 C13 H13B 109.1
H13A C13 H13B 107.9
C15 C14 C13 113.6(6)
C15 C14 H14A 108.8
C13 C14 H14A 108.8
C15 C14 H14B 108.8
C13 C14 H14B 108.8
H14A C14 H14B 107.7
C14 C15 H15A 109.5
C14 C15 H15B 109.5
H15A C15 H15B 109.5
C14 C15 H15C 109.5
H15A C15 H15C 109.5
H15B C15 H15C 109.5
C28 N4 C20 110.8(4)
C28 N4 C24 111.0(5)
C20 N4 C24 106.3(4)
C28 N4 C16 107.5(4)
C20 N4 C16 110.4(4)
C24 N4 C16 110.9(4)
C25 C24 N4 114.4(5)
C25 C24 H24A 108.7
N4 C24 H24A 108.7
C25 C24 H24B 108.7
N4 C24 H24B 108.7
H24A C24 H24B 107.6
C24 C25 C26 109.7(5)
C24 C25 H25A 109.7
C26 C25 H25A 109.7
C24 C25 H25B 109.7
C26 C25 H25B 109.7
H25A C25 H25B 108.2
C27 C26 C25 111.5(6)
C27 C26 H26A 109.3
C25 C26 H26A 109.3
C27 C26 H26B 109.3
C25 C26 H26B 109.3
H26A C26 H26B 108.0
C26 C27 H27A 109.5
C26 C27 H27B 109.5
H27A C27 H27B 109.5
C26 C27 H27C 109.5
H27A C27 H27C 109.5
H27B C27 H27C 109.5
C17 C16 N4 114.9(5)
C17 C16 H16A 108.5
N4 C16 H16A 108.5
C17 C16 H16B 108.5
N4 C16 H16B 108.5
H16A C16 H16B 107.5
C18 C17 C16 110.8(5)
C18 C17 H17A 109.5
C16 C17 H17A 109.5
C18 C17 H17B 109.5
C16 C17 H17B 109.5
H17A C17 H17B 108.1
C17 C18 C19 110.8(6)
C17 C18 H18A 109.5
C19 C18 H18A 109.5
C17 C18 H18B 109.5
C19 C18 H18B 109.5
H18A C18 H18B 108.1
C18 C19 H19A 109.5
C18 C19 H19B 109.5
H19A C19 H19B 109.5
C18 C19 H19C 109.5
H19A C19 H19C 109.5
H19B C19 H19C 109.5
N4 C28 C29 114.9(5)
N4 C28 H28A 108.5
C29 C28 H28A 108.5
N4 C28 H28B 108.5
C29 C28 H28B 108.5
H28A C28 H28B 107.5
C30 C29 C28 111.0(5)
C30 C29 H29A 109.4
C28 C29 H29A 109.4
C30 C29 H29B 109.4
C28 C29 H29B 109.4
H29A C29 H29B 108.0
C31 C30 C29 112.0(6)
C31 C30 H30A 109.2
C29 C30 H30A 109.2
C31 C30 H30B 109.2
C29 C30 H30B 109.2
H30A C30 H30B 107.9
C30 C31 H31A 109.5
C30 C31 H31B 109.5
H31A C31 H31B 109.5
C30 C31 H31C 109.5
H31A C31 H31C 109.5
H31B C31 H31C 109.5
C21 C20 N4 115.5(5)
C21 C20 H20A 108.4
N4 C20 H20A 108.4
C21 C20 H20B 108.4
N4 C20 H20B 108.4
H20A C20 H20B 107.5
C22 C21 C20 110.5(5)
C22 C21 H21A 109.5
C20 C21 H21A 109.5
C22 C21 H21B 109.5
C20 C21 H21B 109.5
H21A C21 H21B 108.1
C21 C22 C23 113.4(5)
C21 C22 H22A 108.9
C23 C22 H22A 108.9
C21 C22 H22B 108.9
C23 C22 H22B 108.9
H22A C22 H22B 107.7
C22 C23 H23A 109.5
C22 C23 H23B 109.5
H23A C23 H23B 109.5
C22 C23 H23C 109.5
H23A C23 H23C 109.5
H23B C23 H23C 109.5
C33A C32A H32A 109.5
C33A C32A H32B 109.5
H32A C32A H32B 109.5
C33A C32A H32C 109.5
H32A C32A H32C 109.5
H32B C32A H32C 109.5
O1A C33A C32A 118.6(9)
O1A C33A C34A 115.0(8)
C32A C33A C34A 122.5(9)
O1A C33A H33A 96.6
C32A C33A H33A 96.6
C34A C33A H33A 96.6
O2A C34A O3A 119.6(9)
O2A C34A C33A 117.6(8)
O3A C34A C33A 122.7(9)
C33B C32B H32D 109.5
C33B C32B H32E 109.5
H32D C32B H32E 109.5
C33B C32B H32F 109.5
H32D C32B H32F 109.5
H32E C32B H32F 109.5
C33B O1B H1B 109.5
O1B C33B C32B 111.7(9)
O1B C33B C34B 113.4(10)
C32B C33B C34B 112.6(9)
O1B C33B H33B 106.2
C32B C33B H33B 106.2
C34B C33B H33B 106.2
O2B C34B O3B 122.9(11)
O2B C34B C33B 117.9(10)
O3B C34B C33B 119.2(9)

loop_
_geom_bond_atom_site_label_1
_geom_bond_atom_site_label_2
_geom_bond_distance
S1 C9 1.686(6)
N2 C9 1.368(7)
N2 C7 1.436(8)
N2 H2 0.8800
N3 C9 1.357(7)
N3 C10 1.459(8)
N3 H3 0.8800
N1 C1 1.390(8)
N1 C8 1.393(8)
N1 H1 0.8800
C8 C7 1.395(9)
C8 C3 1.429(9)
C3 C4 1.423(9)
C3 C2 1.440(9)
C4 C5 1.355(9)
C4 H4 0.9500
C5 C6 1.416(9)
C5 H5 0.9500
C6 C7 1.378(9)
C6 H6 0.9500
C10 C11 1.524(8)
C10 H10A 0.9900
C10 H10B 0.9900
C11 C12 1.516(9)
C11 H11A 0.9900
C11 H11B 0.9900
C2 C1 1.357(9)
C2 H2A 0.9500
C1 H1A 0.9500
C12 C13 1.560(9)
C12 H12A 0.9900
C12 H12B 0.9900
C13 C14 1.525(10)
C13 H13A 0.9900
C13 H13B 0.9900
C14 C15 1.518(9)
C14 H14A 0.9900
C14 H14B 0.9900
C15 H15A 0.9800
C15 H15B 0.9800
C15 H15C 0.9800
N4 C28 1.513(7)
N4 C20 1.527(7)
N4 C24 1.537(8)
N4 C16 1.540(7)
C24 C25 1.530(8)
C24 H24A 0.9900
C24 H24B 0.9900
C25 C26 1.540(9)
C25 H25A 0.9900
C25 H25B 0.9900
C26 C27 1.532(9)
C26 H26A 0.9900
C26 H26B 0.9900
C27 H27A 0.9800
C27 H27B 0.9800
C27 H27C 0.9800
C16 C17 1.527(8)
C16 H16A 0.9900
C16 H16B 0.9900
C17 C18 1.514(9)
C17 H17A 0.9900
C17 H17B 0.9900
C18 C19 1.561(10)
C18 H18A 0.9900
C18 H18B 0.9900
C19 H19A 0.9800
C19 H19B 0.9800
C19 H19C 0.9800
C28 C29 1.538(8)
C28 H28A 0.9900
C28 H28B 0.9900
C29 C30 1.520(9)
C29 H29A 0.9900
C29 H29B 0.9900
C30 C31 1.518(9)
C30 H30A 0.9900
C30 H30B 0.9900
C31 H31A 0.9800
C31 H31B 0.9800
C31 H31C 0.9800
C20 C21 1.527(8)
C20 H20A 0.9900
C20 H20B 0.9900
C21 C22 1.526(8)
C21 H21A 0.9900
C21 H21B 0.9900
C22 C23 1.536(9)
C22 H22A 0.9900
C22 H22B 0.9900
C23 H23A 0.9800
C23 H23B 0.9800
C23 H23C 0.9800
C32A C33A 1.485(8)
C32A H32A 0.9800
C32A H32B 0.9800
C32A H32C 0.9800
O2A C34A 1.234(9)
O3A C34A 1.242(8)
O1A C33A 1.395(8)
O1A H1A1 0.8400
C33A C34A 1.509(8)
C33A H33A 1.0000
C32B C33B 1.492(9)
C32B H32D 0.9800
C32B H32E 0.9800
C32B H32F 0.9800
O2B C34B 1.210(9)
O3B C34B 1.221(9)
O1B C33B 1.411(9)
O1B H1B 0.8400
C33B C34B 1.526(9)
C33B H33B 1.0000

loop_
_geom_hbond_atom_site_label_D
_geom_hbond_atom_site_label_H
_geom_hbond_atom_site_label_A
_geom_hbond_distance_DH
_geom_hbond_distance_HA
_geom_hbond_distance_DA
_geom_hbond_angle_DHA
_geom_hbond_site_symmetry_A
N2 H2 O3A 0.88 2.00 2.815(10) 154.0 2_666
N2 H2 O2B 0.88 2.07 2.945(12) 174.2 2_666
N3 H3 O3B 0.88 1.89 2.767(12) 173.6 2_666
N3 H3 O3A 0.88 2.07 2.877(11) 152.8 2_666
N1 H1 O2A 0.88 1.99 2.848(10) 163.4 2_666
N1 H1 O2B 0.88 2.30 3.048(11) 142.8 2_666
N1 H1 O1A 0.88 2.55 3.072(10) 118.5 .

loop_
_geom_torsion_atom_site_label_1
_geom_torsion_atom_site_label_2
_geom_torsion_atom_site_label_3
_geom_torsion_atom_site_label_4
_geom_torsion
C1 N1 C8 C7 178.3(6)
C1 N1 C8 C3 1.6(6)
N1 C8 C3 C4 -179.6(5)
C7 C8 C3 C4 3.4(9)
N1 C8 C3 C2 -0.8(7)
C7 C8 C3 C2 -177.9(6)
C8 C3 C4 C5 -0.9(9)
C2 C3 C4 C5 -179.1(7)
C3 C4 C5 C6 -0.5(10)
C4 C5 C6 C7 -0.7(10)
C5 C6 C7 C8 3.0(9)
C5 C6 C7 N2 179.6(5)
N1 C8 C7 C6 179.3(6)
C3 C8 C7 C6 -4.5(9)
N1 C8 C7 N2 2.5(9)
C3 C8 C7 N2 178.7(5)
C9 N2 C7 C6 31.3(9)
C9 N2 C7 C8 -152.2(6)
C10 N3 C9 N2 -175.2(5)
C10 N3 C9 S1 2.7(9)
C7 N2 C9 N3 -167.1(5)
C7 N2 C9 S1 15.1(9)
C9 N3 C10 C11 166.5(6)
N3 C10 C11 C12 -68.5(7)
C4 C3 C2 C1 178.1(7)
C8 C3 C2 C1 -0.3(7)
C3 C2 C1 N1 1.3(8)
C8 N1 C1 C2 -1.9(7)
C10 C11 C12 C13 -174.7(6)
C11 C12 C13 C14 -177.8(6)
C12 C13 C14 C15 -179.6(6)
C28 N4 C24 C25 57.6(6)
C20 N4 C24 C25 178.2(5)
C16 N4 C24 C25 -61.9(6)
N4 C24 C25 C26 171.7(5)
C24 C25 C26 C27 177.1(5)
C28 N4 C16 C17 -171.6(5)
C20 N4 C16 C17 67.4(6)
C24 N4 C16 C17 -50.1(6)
N4 C16 C17 C18 -167.7(5)
C16 C17 C18 C19 179.0(6)
C20 N4 C28 C29 -57.2(6)
C24 N4 C28 C29 60.7(6)
C16 N4 C28 C29 -177.9(5)
N4 C28 C29 C30 -178.2(5)
C28 C29 C30 C31 -178.1(6)
C28 N4 C20 C21 -50.9(7)
C24 N4 C20 C21 -171.6(5)
C16 N4 C20 C21 68.1(6)
N4 C20 C21 C22 -159.0(5)
C20 C21 C22 C23 75.4(7)
O1A C33A C34A O2A 22(2)
C32A C33A C34A O2A 179.7(14)
O1A C33A C34A O3A -160.0(14)
C32A C33A C34A O3A -2(2)
O1B C33B C34B O2B -74.3(19)
C32B C33B C34B O2B 157.6(15)
O1B C33B C34B O3B 106.8(16)
C32B C33B C34B O3B -21(2)
